data_2104024
loop_
_publ_author_name
'Shiraki, Koichi'
'Tsuchiya, Taku'
'Ono, Shigeaki'

_publ_section_title
;
 Structural refinements of high-pressure phases in germanium dioxide
;
_journal_issue 6
_journal_name_full 'Acta Crystallographica Section B'
_journal_page_first 701
_journal_page_last 708
_journal_paper_doi 10.1107/S0108768103021761
_journal_volume 59
_journal_year 2003
_chemical_formula_moiety 'Ge O2'
_chemical_formula_structural 'Ge O2'
_chemical_formula_sum 'Ge O2'
_chemical_formula_weight 104.6088
_chemical_name_systematic ' germanium dioxide'
_space_group_IT_number 60
_symmetry_cell_setting orthorhombic
_symmetry_space_group_name_Hall '-P 2n 2ab'
_symmetry_space_group_name_H-M 'P b c n'
_cell_angle_alpha 90.0
_cell_angle_beta 90.0
_cell_angle_gamma 90.0
_cell_formula_units_Z 4
_cell_length_a 4.0519(6)
_cell_length_b 5.0269(6)
_cell_length_c 4.5223(6)
_cell_volume 92.11(2)
_cod_data_source_file ws0004.cif
_cod_data_source_block II_phase_1
_cod_database_code 2104024

loop_
_symmetry_equiv_pos_site_id
_symmetry_equiv_pos_as_xyz
1 x,y,z
2 -x+1/2,-y+1/2,z+1/2
3 -x,y,-z+1/2
4 x+1/2,-y+1/2,-z
5 -x,-y,-z
6 x+1/2,y+1/2,-z+1/2
7 x,-y,z+1/2
8 -x+1/2,y+1/2,z

loop_
_atom_site_label
_atom_site_fract_x
_atom_site_fract_y
_atom_site_fract_z
_atom_site_thermal_displace_type
_atom_site_occupancy
_atom_site_type_symbol
Ge1 0.0 0.1690(10) 0.25 Biso 1.0 Ge
O1 0.211(5) 0.895(3) 0.400(2) Biso 1.0 O

loop_
_cod_related_entry_id
_cod_related_entry_database
_cod_related_entry_code
1 ChemSpider 10605912
